data_7720226
loop_
_publ_author_name
'Zhang, Guoqi'
'Mei, Haiyu'
'Kanina, Amy'
'Chocho, Marilyn'
'Hiyaev, Paulina'
'Cheng, Shu-Yuan'
'Neary, Michelle C.'

_publ_section_title
;
 Isomers of 2,2':6',2&#x2033;-terpyridine and 2,6-dipyrazin-2-ylpyridine
 with aliphatic substituents: synthesis, coordination chemistry, and
 catalytic and anticancer activities.
;
_journal_issue 7
_journal_name_full 'Dalton transactions (Cambridge, England : 2003)'
_journal_page_first 2855
_journal_page_last 2867
_journal_paper_doi 10.1039/d5dt02824h
_journal_volume 55
_journal_year 2026
_chemical_formula_moiety 'C40 H38 Co N8 S2, 2(C H4 O)'
_chemical_formula_sum 'C42 H46 Co N8 O2 S2'
_chemical_formula_weight 817.92
_space_group_crystal_system monoclinic
_space_group_IT_number 15
_space_group_name_Hall '-C 2yc'
_space_group_name_H-M_alt 'C 1 2/c 1'
_atom_sites_solution_hydrogens geom
_audit_creation_method SHELXL-2017/1
_audit_update_record
;
2025-10-22 deposited with the CCDC.	2026-01-09 downloaded from the CCDC.
;
_cell_angle_alpha 90
_cell_angle_beta 97.035(7)
_cell_angle_gamma 90
_cell_formula_units_Z 8
_cell_length_a 31.739(9)
_cell_length_b 11.768(3)
_cell_length_c 24.007(6)
_cell_measurement_reflns_used 9946
_cell_measurement_temperature 130(2)
_cell_measurement_theta_max 24.78
_cell_measurement_theta_min 2.57
_cell_volume 8899(4)
_computing_cell_refinement 'Bruker SAINT'
_computing_data_collection 'Bruker APEX2'
_computing_data_reduction 'Bruker SAINT'
_computing_molecular_graphics 'Bruker SHELXTL'
_computing_publication_material 'Bruker SHELXTL'
_computing_structure_refinement 'SHELXL-2017/1 (Sheldrick, 2017)'
_computing_structure_solution 'SHELXT 2014/5 (Sheldrick, 2014)'
_diffrn_ambient_temperature 130(2)
_diffrn_measured_fraction_theta_full 0.967
_diffrn_measured_fraction_theta_max 0.965
_diffrn_measurement_device_type 'Bruker APEX-II CCD'
_diffrn_measurement_method '\f and \w scans'
_diffrn_radiation_type MoK\a
_diffrn_radiation_wavelength 0.71073
_diffrn_reflns_av_R_equivalents 0.0581
_diffrn_reflns_av_unetI/netI 0.0467
_diffrn_reflns_Laue_measured_fraction_full 0.967
_diffrn_reflns_Laue_measured_fraction_max 0.965
_diffrn_reflns_limit_h_max 37
_diffrn_reflns_limit_h_min -37
_diffrn_reflns_limit_k_max 13
_diffrn_reflns_limit_k_min -13
_diffrn_reflns_limit_l_max 28
_diffrn_reflns_limit_l_min -17
_diffrn_reflns_number 64477
_diffrn_reflns_point_group_measured_fraction_full 0.967
_diffrn_reflns_point_group_measured_fraction_max 0.965
_diffrn_reflns_theta_full 25.000
_diffrn_reflns_theta_max 25.027
_diffrn_reflns_theta_min 2.463
_exptl_absorpt_coefficient_mu 0.522
_exptl_absorpt_correction_T_max 0.7453
_exptl_absorpt_correction_T_min 0.6957
_exptl_absorpt_correction_type empirical
_exptl_absorpt_process_details sadabs
_exptl_crystal_colour pink
_exptl_crystal_density_diffrn 1.221
_exptl_crystal_description plate
_exptl_crystal_F_000 3432
_exptl_crystal_size_max 0.430
_exptl_crystal_size_mid 0.290
_exptl_crystal_size_min 0.030
_platon_squeeze_details
;
The unit cell contains 16 methanol molecules which have been treated as a diffuse contribution to the overall scattering without specific atom positions by SQUEEZE/PLATON.
See: (a) A.L.Spek (2005) PLATON, A Multipurpose Crystallographic Tool, Utrecht University, Utrecht, The Netherlands.
(b) A.L.Spek, J.Appl.Cryst. 2003, 36, 7-13.
;
_refine_diff_density_max 0.799
_refine_diff_density_min -0.388
_refine_diff_density_rms 0.060
_refine_ls_extinction_method none
_refine_ls_goodness_of_fit_ref 1.027
_refine_ls_hydrogen_treatment constr
_refine_ls_matrix_type full
_refine_ls_number_parameters 486
_refine_ls_number_reflns 7582
_refine_ls_number_restraints 45
_refine_ls_restrained_S_all 1.037
_refine_ls_R_factor_all 0.0760
_refine_ls_R_factor_gt 0.0479
_refine_ls_shift/su_max 0.002
_refine_ls_shift/su_mean 0.000
_refine_ls_structure_factor_coef Fsqd
_refine_ls_weighting_details 'w=1/[\s^2^(Fo^2^)+(0.0721P)^2^+13.9546P] where P=(Fo^2^+2Fc^2^)/3'
_refine_ls_weighting_scheme calc
_refine_ls_wR_factor_gt 0.1230
_refine_ls_wR_factor_ref 0.1379
_reflns_Friedel_coverage 0.000
_reflns_number_gt 5462
_reflns_number_total 7582
_reflns_threshold_expression 'I > 2\s(I)'
_cod_data_source_file d5dt02824h2.cif
_cod_data_source_block gz1132p_sq
_cod_original_sg_symbol_H-M 'C 2/c'
_cod_database_code 7720226
_shelx_shelxl_version_number 2017/1
_shelx_space_group_comment
; 
The symmetry employed for this shelxl refinement is uniquely defined 
by the following loop, which should always be used as a source of 
symmetry information in preference to the above space-group names. 
They are only intended as comments. 
;
_shelx_estimated_absorpt_t_min 0.807
_shelx_estimated_absorpt_t_max 0.985
_platon_squeeze_void_probe_radius 1.20

loop_
_space_group_symop_operation_xyz
'x, y, z'
'-x, y, -z+1/2'
'x+1/2, y+1/2, z'
'-x+1/2, y+1/2, -z+1/2'
'-x, -y, -z'
'x, -y, z-1/2'
'-x+1/2, -y+1/2, -z'
'x+1/2, -y+1/2, z-1/2'

loop_
_atom_site_label
_atom_site_type_symbol
_atom_site_fract_x
_atom_site_fract_y
_atom_site_fract_z
_atom_site_U_iso_or_equiv
_atom_site_adp_type
_atom_site_occupancy
_atom_site_site_symmetry_order
_atom_site_calc_flag
_atom_site_refinement_flags_posn
_atom_site_refinement_flags_adp
_atom_site_refinement_flags_occupancy
_atom_site_disorder_assembly
_atom_site_disorder_group
Co1 Co 0.68993(2) -0.73467(3) 0.67254(2) 0.02582(14) Uani 1 1 d . . . . .
N1 N 0.73398(9) -0.8619(2) 0.66003(10) 0.0315(6) Uani 1 1 d . . . . .
C1 C 0.76668(11) -0.8630(3) 0.64228(13) 0.0333(8) Uani 1 1 d . . . . .
S1 S 0.81192(3) -0.86093(9) 0.61719(4) 0.0559(3) Uani 1 1 d . . . . .
N2 N 0.65111(9) -0.5957(2) 0.68020(10) 0.0337(6) Uani 1 1 d . . . . .
C2 C 0.63360(11) -0.5096(3) 0.67370(14) 0.0375(8) Uani 1 1 d . . . . .
S2 S 0.60848(14) -0.3912(5) 0.65746(17) 0.0466(18) Uani 0.62(4) 1 d . . P A 1
S2A S 0.6079(3) -0.3894(9) 0.677(2) 0.116(5) Uani 0.38(4) 1 d . . P A 2
N11 N 0.65393(8) -0.8402(2) 0.72458(9) 0.0278(6) Uani 1 1 d . . . . .
C11 C 0.66941(10) -0.9335(3) 0.75041(12) 0.0346(8) Uani 1 1 d . . . . .
H11A H 0.695593 -0.962399 0.741035 0.042 Uiso 1 1 calc R U . . .
C12 C 0.64961(10) -0.9916(3) 0.79040(13) 0.0366(8) Uani 1 1 d . . . . .
H12A H 0.661996 -1.058558 0.807384 0.044 Uiso 1 1 calc R U . . .
C13 C 0.61178(10) -0.9509(3) 0.80512(12) 0.0328(7) Uani 1 1 d . . . . .
C14 C 0.59462(11) -0.8549(3) 0.77716(13) 0.0379(8) Uani 1 1 d . . . . .
H14A H 0.568102 -0.825371 0.784949 0.045 Uiso 1 1 calc R U . . .
C15 C 0.61648(10) -0.8033(3) 0.73814(12) 0.0363(8) Uani 1 1 d . . . . .
H15A H 0.604373 -0.737534 0.719632 0.044 Uiso 1 1 calc R U . . .
C21 C 0.58952(10) -1.0051(3) 0.84907(12) 0.0351(8) Uani 1 1 d . . . . .
N21 N 0.54599(9) -1.0058(3) 0.84077(12) 0.0474(8) Uani 1 1 d . . . . .
C22 C 0.61154(10) -1.0497(3) 0.89766(12) 0.0350(8) Uani 1 1 d . . . . .
H22A H 0.641684 -1.048621 0.903409 0.042 Uiso 1 1 calc R U . . .
C23 C 0.58844(10) -1.0962(3) 0.93780(12) 0.0356(8) Uani 1 1 d . . . . .
C24 C 0.54530(10) -1.1008(3) 0.92841(12) 0.0352(8) Uani 1 1 d . . . . .
H24A H 0.529801 -1.135726 0.955223 0.042 Uiso 1 1 calc R U . . .
C25 C 0.52417(11) -1.0552(3) 0.88034(13) 0.0463(9) Uani 1 1 d D . . . .
C26 C 0.47631(12) -1.0494(3) 0.86939(12) 0.0723(14) Uani 1 1 d D . . . .
C27 C 0.46236(17) -0.9250(5) 0.8685(3) 0.147(4) Uani 0.850(6) 1 d D . P B 1
H27A H 0.469095 -0.892279 0.906029 0.221 Uiso 0.850(6) 1 calc R U P B 1
H27B H 0.431696 -0.920399 0.857012 0.221 Uiso 0.850(6) 1 calc R U P B 1
H27C H 0.477356 -0.882710 0.841759 0.221 Uiso 0.850(6) 1 calc R U P B 1
C28 C 0.46102(15) -1.1016(6) 0.81230(19) 0.128(4) Uani 0.850(6) 1 d D . P B 1
H28A H 0.470914 -1.180441 0.811410 0.192 Uiso 0.850(6) 1 calc R U P B 1
H28B H 0.472411 -1.057942 0.782774 0.192 Uiso 0.850(6) 1 calc R U P B 1
H28C H 0.429932 -1.100115 0.806055 0.192 Uiso 0.850(6) 1 calc R U P B 1
C29 C 0.45605(14) -1.1124(6) 0.9145(2) 0.139(4) Uani 0.850(6) 1 d D . P B 1
H29A H 0.425083 -1.106356 0.906910 0.209 Uiso 0.850(6) 1 calc R U P B 1
H29B H 0.465654 -1.078900 0.951277 0.209 Uiso 0.850(6) 1 calc R U P B 1
H29C H 0.464338 -1.192637 0.914564 0.209 Uiso 0.850(6) 1 calc R U P B 1
C27A C 0.4591(2) -0.985(2) 0.9169(6) 0.147(4) Uani 0.150(6) 1 d D . P B 2
H27D H 0.428028 -0.981543 0.909618 0.221 Uiso 0.150(6) 1 calc R U P B 2
H27E H 0.467387 -1.024642 0.952464 0.221 Uiso 0.150(6) 1 calc R U P B 2
H27F H 0.470692 -0.907898 0.919090 0.221 Uiso 0.150(6) 1 calc R U P B 2
C29A C 0.4580(2) -1.1694(5) 0.8666(11) 0.139(4) Uani 0.150(6) 1 d D . P B 2
H29D H 0.426990 -1.165550 0.859449 0.209 Uiso 0.150(6) 1 calc R U P B 2
H29E H 0.468941 -1.211465 0.836124 0.209 Uiso 0.150(6) 1 calc R U P B 2
H29F H 0.466403 -1.208395 0.902275 0.209 Uiso 0.150(6) 1 calc R U P B 2
C28A C 0.4626(2) -0.989(2) 0.8141(6) 0.128(4) Uani 0.150(6) 1 d D . P B 2
H28D H 0.431568 -0.985575 0.807470 0.192 Uiso 0.150(6) 1 calc R U P B 2
H28E H 0.474146 -0.911447 0.815820 0.192 Uiso 0.150(6) 1 calc R U P B 2
H28F H 0.473380 -1.030390 0.783399 0.192 Uiso 0.150(6) 1 calc R U P B 2
N31 N 0.64982(8) -1.2081(2) 1.09730(9) 0.0273(6) Uani 1 1 d . . . . .
C31 C 0.62327(11) -1.2763(3) 1.06490(13) 0.0379(8) Uani 1 1 d . . . . .
H31A H 0.618378 -1.350686 1.078068 0.045 Uiso 1 1 calc R U . . .
C32 C 0.60280(12) -1.2439(3) 1.01359(14) 0.0429(9) Uani 1 1 d . . . . .
H32A H 0.583796 -1.294721 0.992509 0.051 Uiso 1 1 calc R U . . .
C33 C 0.61002(10) -1.1370(3) 0.99282(12) 0.0324(7) Uani 1 1 d . . . . .
C34 C 0.63635(10) -1.0657(3) 1.02675(13) 0.0356(8) Uani 1 1 d . . . . .
H34A H 0.641389 -0.990542 1.014691 0.043 Uiso 1 1 calc R U . . .
C35 C 0.65529(10) -1.1030(3) 1.07793(12) 0.0313(7) Uani 1 1 d . . . . .
H35A H 0.673100 -1.051981 1.100676 0.038 Uiso 1 1 calc R U . . .
N41 N 0.72453(8) -0.6246(2) 0.62191(9) 0.0270(6) Uani 1 1 d . . . . .
C41 C 0.72920(10) -0.6517(3) 0.56883(12) 0.0338(8) Uani 1 1 d . . . . .
H41A H 0.718753 -0.723176 0.554844 0.041 Uiso 1 1 calc R U . . .
C42 C 0.74824(10) -0.5820(3) 0.53355(12) 0.0318(7) Uani 1 1 d . . . . .
H42A H 0.750119 -0.604450 0.495928 0.038 Uiso 1 1 calc R U . . .
C43 C 0.76476(9) -0.4781(2) 0.55330(11) 0.0267(7) Uani 1 1 d . . . . .
C44 C 0.76193(10) -0.4519(2) 0.60908(11) 0.0282(7) Uani 1 1 d . . . . .
H44A H 0.774031 -0.383645 0.625003 0.034 Uiso 1 1 calc R U . . .
C45 C 0.74138(9) -0.5259(2) 0.64108(11) 0.0279(7) Uani 1 1 d . . . . .
H45A H 0.739035 -0.505605 0.678883 0.034 Uiso 1 1 calc R U . . .
N51 N 0.81462(8) -0.3274(2) 0.53729(10) 0.0313(6) Uani 1 1 d . . . . .
C51 C 0.78330(9) -0.3978(2) 0.51532(11) 0.0263(7) Uani 1 1 d . . . . .
C52 C 0.76837(9) -0.3985(2) 0.45909(12) 0.0275(7) Uani 1 1 d . . . . .
H52A H 0.746187 -0.448924 0.445153 0.033 Uiso 1 1 calc R U . . .
C53 C 0.78571(9) -0.3255(2) 0.42284(12) 0.0277(7) Uani 1 1 d . . . . .
C54 C 0.81858(10) -0.2557(2) 0.44480(12) 0.0277(7) Uani 1 1 d . . . . .
H54A H 0.831670 -0.206173 0.420793 0.033 Uiso 1 1 calc R U . . .
C55 C 0.83256(10) -0.2577(2) 0.50208(12) 0.0299(7) Uani 1 1 d . . . . .
C56 C 0.87022(11) -0.1846(3) 0.52608(14) 0.0381(8) Uani 1 1 d . . . . .
C57 C 0.87840(15) -0.1929(5) 0.59013(16) 0.0742(14) Uani 1 1 d . . . . .
H57A H 0.885782 -0.271335 0.601017 0.111 Uiso 1 1 calc R U . . .
H57B H 0.852764 -0.170277 0.606285 0.111 Uiso 1 1 calc R U . . .
H57C H 0.901882 -0.142361 0.604100 0.111 Uiso 1 1 calc R U . . .
C58 C 0.86133(15) -0.0605(3) 0.5104(2) 0.0698(12) Uani 1 1 d . . . . .
H58A H 0.858589 -0.052133 0.469537 0.105 Uiso 1 1 calc R U . . .
H58B H 0.884810 -0.013077 0.527575 0.105 Uiso 1 1 calc R U . . .
H58C H 0.834890 -0.036462 0.524162 0.105 Uiso 1 1 calc R U . . .
C59 C 0.90932(13) -0.2266(4) 0.5027(2) 0.0723(13) Uani 1 1 d . . . . .
H59A H 0.915003 -0.305389 0.514543 0.108 Uiso 1 1 calc R U . . .
H59B H 0.933621 -0.178872 0.516793 0.108 Uiso 1 1 calc R U . . .
H59C H 0.904781 -0.222817 0.461649 0.108 Uiso 1 1 calc R U . . .
N61 N 0.72985(8) -0.3099(2) 0.25124(9) 0.0284(6) Uani 1 1 d . . . . .
C61 C 0.70927(10) -0.3536(3) 0.29167(12) 0.0331(7) Uani 1 1 d . . . . .
H61A H 0.681142 -0.380672 0.281863 0.040 Uiso 1 1 calc R U . . .
C62 C 0.72691(10) -0.3610(3) 0.34673(12) 0.0321(7) Uani 1 1 d . . . . .
H62A H 0.710907 -0.392592 0.373899 0.039 Uiso 1 1 calc R U . . .
C63 C 0.76799(10) -0.3228(2) 0.36298(12) 0.0272(7) Uani 1 1 d . . . . .
C64 C 0.78981(10) -0.2810(3) 0.32033(13) 0.0344(8) Uani 1 1 d . . . . .
H64A H 0.818404 -0.256345 0.328455 0.041 Uiso 1 1 calc R U . . .
C65 C 0.76947(10) -0.2757(3) 0.26629(12) 0.0338(8) Uani 1 1 d . . . . .
H65A H 0.784770 -0.245618 0.238005 0.041 Uiso 1 1 calc R U . . .

loop_
_atom_site_aniso_label
_atom_site_aniso_U_11
_atom_site_aniso_U_22
_atom_site_aniso_U_33
_atom_site_aniso_U_23
_atom_site_aniso_U_13
_atom_site_aniso_U_12
Co1 0.0351(3) 0.0282(2) 0.0147(2) -0.00116(16) 0.00521(17) -0.00161(18)
N1 0.0389(17) 0.0328(15) 0.0230(13) -0.0050(11) 0.0047(12) -0.0004(12)
C1 0.045(2) 0.0286(17) 0.0253(17) -0.0046(13) -0.0015(16) 0.0013(15)
S1 0.0437(6) 0.0638(7) 0.0635(7) -0.0044(5) 0.0205(5) -0.0034(5)
N2 0.0423(17) 0.0355(16) 0.0236(14) -0.0021(12) 0.0055(12) -0.0006(13)
C2 0.039(2) 0.039(2) 0.0356(19) -0.0007(16) 0.0081(15) -0.0075(17)
S2 0.037(2) 0.0418(14) 0.062(4) 0.0176(11) 0.0076(18) 0.0055(12)
S2A 0.087(5) 0.046(3) 0.225(15) 0.007(6) 0.064(7) 0.019(3)
N11 0.0328(15) 0.0351(15) 0.0149(12) 0.0000(11) 0.0009(11) -0.0029(12)
C11 0.0314(18) 0.0431(19) 0.0296(17) 0.0052(15) 0.0044(14) 0.0008(15)
C12 0.040(2) 0.0403(19) 0.0291(17) 0.0103(15) 0.0012(15) 0.0005(16)
C13 0.0324(18) 0.050(2) 0.0152(15) 0.0014(14) -0.0019(13) -0.0050(15)
C14 0.0369(19) 0.051(2) 0.0268(17) 0.0079(15) 0.0078(15) 0.0037(16)
C15 0.041(2) 0.0423(19) 0.0259(17) 0.0081(15) 0.0066(15) 0.0039(16)
C21 0.0360(19) 0.047(2) 0.0228(16) 0.0052(14) 0.0061(14) -0.0021(16)
N21 0.0447(18) 0.063(2) 0.0349(16) 0.0147(15) 0.0068(14) -0.0007(15)
C22 0.0297(17) 0.050(2) 0.0244(16) 0.0093(15) -0.0011(14) -0.0042(15)
C23 0.0370(19) 0.047(2) 0.0228(16) 0.0067(15) 0.0026(14) -0.0029(16)
C24 0.0316(18) 0.054(2) 0.0204(16) 0.0160(15) 0.0063(14) -0.0045(16)
C25 0.039(2) 0.068(3) 0.0328(19) 0.0149(18) 0.0064(16) -0.0023(18)
C26 0.033(2) 0.122(4) 0.063(3) 0.024(3) 0.012(2) 0.004(2)
C27 0.083(5) 0.192(9) 0.176(8) 0.107(7) 0.052(5) 0.070(6)
C28 0.050(3) 0.263(11) 0.065(4) 0.053(6) -0.016(3) -0.058(5)
C29 0.044(3) 0.274(11) 0.100(5) 0.108(7) 0.013(3) -0.014(5)
C27A 0.083(5) 0.192(9) 0.176(8) 0.107(7) 0.052(5) 0.070(6)
C29A 0.044(3) 0.274(11) 0.100(5) 0.108(7) 0.013(3) -0.014(5)
C28A 0.050(3) 0.263(11) 0.065(4) 0.053(6) -0.016(3) -0.058(5)
N31 0.0364(15) 0.0277(14) 0.0183(12) 0.0003(11) 0.0049(11) 0.0020(11)
C31 0.054(2) 0.0309(17) 0.0266(17) 0.0068(14) -0.0023(16) -0.0042(16)
C32 0.054(2) 0.044(2) 0.0286(18) 0.0005(15) -0.0029(16) -0.0080(17)
C33 0.0319(18) 0.044(2) 0.0220(16) 0.0086(14) 0.0075(14) 0.0011(15)
C34 0.0362(19) 0.0366(18) 0.0333(18) 0.0115(15) 0.0016(15) -0.0031(15)
C35 0.0377(19) 0.0320(18) 0.0237(16) 0.0033(14) 0.0016(14) -0.0019(14)
N41 0.0382(15) 0.0261(14) 0.0177(12) -0.0031(10) 0.0076(11) 0.0007(11)
C41 0.048(2) 0.0309(17) 0.0231(16) -0.0041(14) 0.0064(15) -0.0039(15)
C42 0.045(2) 0.0328(18) 0.0188(15) -0.0017(13) 0.0109(14) -0.0003(15)
C43 0.0290(17) 0.0312(17) 0.0192(15) 0.0036(13) 0.0002(13) 0.0050(13)
C44 0.0375(18) 0.0258(16) 0.0204(15) 0.0004(12) -0.0004(13) -0.0009(14)
C45 0.0405(19) 0.0301(17) 0.0133(14) -0.0006(12) 0.0033(13) 0.0029(14)
N51 0.0360(15) 0.0342(15) 0.0239(13) 0.0040(11) 0.0045(12) 0.0038(12)
C51 0.0292(17) 0.0300(16) 0.0201(15) 0.0046(13) 0.0041(13) 0.0050(13)
C52 0.0306(17) 0.0286(16) 0.0231(15) 0.0042(13) 0.0020(13) 0.0009(13)
C53 0.0322(18) 0.0296(16) 0.0219(15) 0.0067(13) 0.0062(13) 0.0066(14)
C54 0.0340(18) 0.0286(16) 0.0210(15) 0.0064(13) 0.0057(13) 0.0026(14)
C55 0.0323(17) 0.0307(17) 0.0273(16) 0.0023(13) 0.0068(14) 0.0061(14)
C56 0.040(2) 0.0388(19) 0.0360(18) -0.0008(15) 0.0070(16) -0.0013(16)
C57 0.069(3) 0.112(4) 0.040(2) -0.007(2) -0.002(2) -0.022(3)
C58 0.077(3) 0.047(2) 0.083(3) -0.004(2) -0.002(3) -0.008(2)
C59 0.047(3) 0.087(3) 0.085(3) -0.031(3) 0.015(2) -0.003(2)
N61 0.0369(16) 0.0296(14) 0.0192(12) 0.0026(11) 0.0058(12) 0.0029(12)
C61 0.0383(19) 0.0358(18) 0.0254(16) 0.0047(14) 0.0045(14) -0.0054(15)
C62 0.0379(19) 0.0373(18) 0.0221(16) 0.0078(13) 0.0077(14) -0.0036(15)
C63 0.0368(18) 0.0246(16) 0.0208(15) 0.0053(12) 0.0064(13) 0.0028(13)
C64 0.0310(18) 0.0426(19) 0.0300(17) 0.0071(15) 0.0046(14) -0.0018(15)
C65 0.0367(19) 0.046(2) 0.0192(15) 0.0073(14) 0.0079(14) 0.0039(16)

loop_
_atom_type_symbol
_atom_type_description
_atom_type_scat_dispersion_real
_atom_type_scat_dispersion_imag
_atom_type_scat_source
C C 0.0033 0.0016 'International Tables Vol C Tables 4.2.6.8 and 6.1.1.4'
H H 0.0000 0.0000 'International Tables Vol C Tables 4.2.6.8 and 6.1.1.4'
N N 0.0061 0.0033 'International Tables Vol C Tables 4.2.6.8 and 6.1.1.4'
S S 0.1246 0.1234 'International Tables Vol C Tables 4.2.6.8 and 6.1.1.4'
Co Co 0.3494 0.9721 'International Tables Vol C Tables 4.2.6.8 and 6.1.1.4'
O O 0.0106 0.0060 'International Tables Vol C Tables 4.2.6.8 and 6.1.1.4'

loop_
_geom_angle_atom_site_label_1
_geom_angle_atom_site_label_2
_geom_angle_atom_site_label_3
_geom_angle
_geom_angle_site_symmetry_1
_geom_angle_site_symmetry_3
_geom_angle_publ_flag
N2 Co1 N1 173.03(10) . . ?
N2 Co1 N41 85.74(10) . . ?
N1 Co1 N41 87.36(10) . . ?
N2 Co1 N11 92.27(10) . . ?
N1 Co1 N11 94.62(10) . . ?
N41 Co1 N11 177.95(9) . . ?
N2 Co1 N31 91.38(10) . 6_535 ?
N1 Co1 N31 89.58(10) . 6_535 ?
N41 Co1 N31 90.26(9) . 6_535 ?
N11 Co1 N31 90.28(9) . 6_535 ?
N2 Co1 N61 91.24(10) . 6_546 ?
N1 Co1 N61 88.24(9) . 6_546 ?
N41 Co1 N61 93.49(9) . 6_546 ?
N11 Co1 N61 86.05(9) . 6_546 ?
N31 Co1 N61 175.57(9) 6_535 6_546 ?
C1 N1 Co1 134.2(2) . . ?
N1 C1 S1 178.5(3) . . ?
C2 N2 Co1 164.1(3) . . ?
N2 C2 S2 173.9(3) . . ?
N2 C2 S2A 169.5(16) . . ?
C11 N11 C15 116.3(3) . . ?
C11 N11 Co1 123.3(2) . . ?
C15 N11 Co1 119.7(2) . . ?
N11 C11 C12 123.9(3) . . ?
N11 C11 H11A 118.1 . . ?
C12 C11 H11A 118.1 . . ?
C13 C12 C11 119.2(3) . . ?
C13 C12 H12A 120.4 . . ?
C11 C12 H12A 120.4 . . ?
C12 C13 C14 117.4(3) . . ?
C12 C13 C21 122.6(3) . . ?
C14 C13 C21 120.0(3) . . ?
C15 C14 C13 119.2(3) . . ?
C15 C14 H14A 120.4 . . ?
C13 C14 H14A 120.4 . . ?
N11 C15 C14 124.0(3) . . ?
N11 C15 H15A 118.0 . . ?
C14 C15 H15A 118.0 . . ?
N21 C21 C22 121.0(3) . . ?
N21 C21 C13 117.3(3) . . ?
C22 C21 C13 121.7(3) . . ?
C21 N21 C25 119.1(3) . . ?
C21 C22 C23 118.5(3) . . ?
C21 C22 H22A 120.8 . . ?
C23 C22 H22A 120.8 . . ?
C24 C23 C22 120.4(3) . . ?
C24 C23 C33 118.5(3) . . ?
C22 C23 C33 121.1(3) . . ?
C23 C24 C25 120.1(3) . . ?
C23 C24 H24A 119.9 . . ?
C25 C24 H24A 119.9 . . ?
C24 C25 N21 120.8(3) . . ?
C24 C25 C26 122.8(3) . . ?
N21 C25 C26 116.2(3) . . ?
C25 C26 C29 111.0(2) . . ?
C25 C26 C28A 110.3(3) . . ?
C25 C26 C27A 109.7(3) . . ?
C28A C26 C27A 109.2(3) . . ?
C25 C26 C29A 109.5(3) . . ?
C28A C26 C29A 109.2(3) . . ?
C27A C26 C29A 108.9(3) . . ?
C25 C26 C28 109.9(2) . . ?
C29 C26 C28 109.2(2) . . ?
C25 C26 C27 109.2(2) . . ?
C29 C26 C27 109.3(3) . . ?
C28 C26 C27 108.2(3) . . ?
C26 C27 H27A 109.5 . . ?
C26 C27 H27B 109.5 . . ?
H27A C27 H27B 109.5 . . ?
C26 C27 H27C 109.5 . . ?
H27A C27 H27C 109.5 . . ?
H27B C27 H27C 109.5 . . ?
C26 C28 H28A 109.5 . . ?
C26 C28 H28B 109.5 . . ?
H28A C28 H28B 109.5 . . ?
C26 C28 H28C 109.5 . . ?
H28A C28 H28C 109.5 . . ?
H28B C28 H28C 109.5 . . ?
C26 C29 H29A 109.5 . . ?
C26 C29 H29B 109.5 . . ?
H29A C29 H29B 109.5 . . ?
C26 C29 H29C 109.5 . . ?
H29A C29 H29C 109.5 . . ?
H29B C29 H29C 109.5 . . ?
C26 C27A H27D 109.5 . . ?
C26 C27A H27E 109.5 . . ?
H27D C27A H27E 109.5 . . ?
C26 C27A H27F 109.5 . . ?
H27D C27A H27F 109.5 . . ?
H27E C27A H27F 109.5 . . ?
C26 C29A H29D 109.5 . . ?
C26 C29A H29E 109.5 . . ?
H29D C29A H29E 109.5 . . ?
C26 C29A H29F 109.5 . . ?
H29D C29A H29F 109.5 . . ?
H29E C29A H29F 109.5 . . ?
C26 C28A H28D 109.5 . . ?
C26 C28A H28E 109.5 . . ?
H28D C28A H28E 109.5 . . ?
C26 C28A H28F 109.5 . . ?
H28D C28A H28F 109.5 . . ?
H28E C28A H28F 109.5 . . ?
C35 N31 C31 116.7(3) . . ?
C35 N31 Co1 119.0(2) . 6_536 ?
C31 N31 Co1 123.8(2) . 6_536 ?
N31 C31 C32 123.3(3) . . ?
N31 C31 H31A 118.4 . . ?
C32 C31 H31A 118.4 . . ?
C31 C32 C33 119.6(3) . . ?
C31 C32 H32A 120.2 . . ?
C33 C32 H32A 120.2 . . ?
C34 C33 C32 117.1(3) . . ?
C34 C33 C23 120.4(3) . . ?
C32 C33 C23 122.3(3) . . ?
C35 C34 C33 120.1(3) . . ?
C35 C34 H34A 119.9 . . ?
C33 C34 H34A 119.9 . . ?
N31 C35 C34 123.0(3) . . ?
N31 C35 H35A 118.5 . . ?
C34 C35 H35A 118.5 . . ?
C45 N41 C41 116.6(2) . . ?
C45 N41 Co1 122.38(18) . . ?
C41 N41 Co1 121.0(2) . . ?
N41 C41 C42 123.6(3) . . ?
N41 C41 H41A 118.2 . . ?
C42 C41 H41A 118.2 . . ?
C41 C42 C43 119.5(3) . . ?
C41 C42 H42A 120.3 . . ?
C43 C42 H42A 120.3 . . ?
C44 C43 C42 117.3(3) . . ?
C44 C43 C51 121.9(3) . . ?
C42 C43 C51 120.8(3) . . ?
C45 C44 C43 119.3(3) . . ?
C45 C44 H44A 120.4 . . ?
C43 C44 H44A 120.4 . . ?
N41 C45 C44 123.7(3) . . ?
N41 C45 H45A 118.2 . . ?
C44 C45 H45A 118.2 . . ?
C51 N51 C55 118.3(2) . . ?
N51 C51 C52 122.4(3) . . ?
N51 C51 C43 118.6(2) . . ?
C52 C51 C43 119.0(3) . . ?
C51 C52 C53 119.9(3) . . ?
C51 C52 H52A 120.1 . . ?
C53 C52 H52A 120.1 . . ?
C54 C53 C52 118.0(3) . . ?
C54 C53 C63 122.6(3) . . ?
C52 C53 C63 119.4(3) . . ?
C53 C54 C55 120.1(3) . . ?
C53 C54 H54A 120.0 . . ?
C55 C54 H54A 120.0 . . ?
N51 C55 C54 121.3(3) . . ?
N51 C55 C56 118.4(3) . . ?
C54 C55 C56 120.2(3) . . ?
C59 C56 C58 111.0(3) . . ?
C59 C56 C55 108.5(3) . . ?
C58 C56 C55 109.5(3) . . ?
C59 C56 C57 107.9(3) . . ?
C58 C56 C57 108.1(3) . . ?
C55 C56 C57 111.8(3) . . ?
C56 C57 H57A 109.5 . . ?
C56 C57 H57B 109.5 . . ?
H57A C57 H57B 109.5 . . ?
C56 C57 H57C 109.5 . . ?
H57A C57 H57C 109.5 . . ?
H57B C57 H57C 109.5 . . ?
C56 C58 H58A 109.5 . . ?
C56 C58 H58B 109.5 . . ?
H58A C58 H58B 109.5 . . ?
C56 C58 H58C 109.5 . . ?
H58A C58 H58C 109.5 . . ?
H58B C58 H58C 109.5 . . ?
C56 C59 H59A 109.5 . . ?
C56 C59 H59B 109.5 . . ?
H59A C59 H59B 109.5 . . ?
C56 C59 H59C 109.5 . . ?
H59A C59 H59C 109.5 . . ?
H59B C59 H59C 109.5 . . ?
C65 N61 C61 116.7(3) . . ?
C65 N61 Co1 125.91(19) . 6_545 ?
C61 N61 Co1 115.6(2) . 6_545 ?
N61 C61 C62 123.0(3) . . ?
N61 C61 H61A 118.5 . . ?
C62 C61 H61A 118.5 . . ?
C61 C62 C63 120.5(3) . . ?
C61 C62 H62A 119.8 . . ?
C63 C62 H62A 119.8 . . ?
C62 C63 C64 116.2(3) . . ?
C62 C63 C53 119.9(3) . . ?
C64 C63 C53 123.9(3) . . ?
C65 C64 C63 119.3(3) . . ?
C65 C64 H64A 120.3 . . ?
C63 C64 H64A 120.3 . . ?
N61 C65 C64 124.1(3) . . ?
N61 C65 H65A 117.9 . . ?
C64 C65 H65A 117.9 . . ?

loop_
_geom_bond_atom_site_label_1
_geom_bond_atom_site_label_2
_geom_bond_distance
_geom_bond_site_symmetry_2
_geom_bond_publ_flag
Co1 N2 2.069(3) . ?
Co1 N1 2.095(3) . ?
Co1 N41 2.165(2) . ?
Co1 N11 2.182(2) . ?
Co1 N31 2.185(2) 6_535 ?
Co1 N61 2.205(2) 6_546 ?
N1 C1 1.169(4) . ?
C1 S1 1.624(4) . ?
N2 C2 1.158(4) . ?
C2 S2 1.628(6) . ?
C2 S2A 1.640(12) . ?
N11 C11 1.325(4) . ?
N11 C15 1.342(4) . ?
C11 C12 1.390(4) . ?
C11 H11A 0.9500 . ?
C12 C13 1.378(4) . ?
C12 H12A 0.9500 . ?
C13 C14 1.391(5) . ?
C13 C21 1.484(4) . ?
C14 C15 1.374(4) . ?
C14 H14A 0.9500 . ?
C15 H15A 0.9500 . ?
C21 N21 1.371(4) . ?
C21 C22 1.388(4) . ?
N21 C25 1.372(4) . ?
C22 C23 1.392(4) . ?
C22 H22A 0.9500 . ?
C23 C24 1.361(4) . ?
C23 C33 1.491(4) . ?
C24 C25 1.371(4) . ?
C24 H24A 0.9500 . ?
C25 C26 1.511(5) . ?
C26 C29 1.520(4) . ?
C26 C28A 1.522(4) . ?
C26 C27A 1.525(4) . ?
C26 C29A 1.525(4) . ?
C26 C28 1.526(4) . ?
C26 C27 1.528(4) . ?
C27 H27A 0.9800 . ?
C27 H27B 0.9800 . ?
C27 H27C 0.9800 . ?
C28 H28A 0.9800 . ?
C28 H28B 0.9800 . ?
C28 H28C 0.9800 . ?
C29 H29A 0.9800 . ?
C29 H29B 0.9800 . ?
C29 H29C 0.9800 . ?
C27A H27D 0.9800 . ?
C27A H27E 0.9800 . ?
C27A H27F 0.9800 . ?
C29A H29D 0.9800 . ?
C29A H29E 0.9800 . ?
C29A H29F 0.9800 . ?
C28A H28D 0.9800 . ?
C28A H28E 0.9800 . ?
C28A H28F 0.9800 . ?
N31 C35 1.340(4) . ?
N31 C31 1.341(4) . ?
C31 C32 1.374(5) . ?
C31 H31A 0.9500 . ?
C32 C33 1.383(5) . ?
C32 H32A 0.9500 . ?
C33 C34 1.378(4) . ?
C34 C35 1.372(4) . ?
C34 H34A 0.9500 . ?
C35 H35A 0.9500 . ?
N41 C45 1.337(4) . ?
N41 C41 1.339(4) . ?
C41 C42 1.372(4) . ?
C41 H41A 0.9500 . ?
C42 C43 1.390(4) . ?
C42 H42A 0.9500 . ?
C43 C44 1.388(4) . ?
C43 C51 1.484(4) . ?
C44 C45 1.377(4) . ?
C44 H44A 0.9500 . ?
C45 H45A 0.9500 . ?
N51 C51 1.351(4) . ?
N51 C55 1.353(4) . ?
C51 C52 1.375(4) . ?
C52 C53 1.384(4) . ?
C52 H52A 0.9500 . ?
C53 C54 1.381(4) . ?
C53 C63 1.478(4) . ?
C54 C55 1.392(4) . ?
C54 H54A 0.9500 . ?
C55 C56 1.527(5) . ?
C56 C59 1.506(5) . ?
C56 C58 1.526(5) . ?
C56 C57 1.531(5) . ?
C57 H57A 0.9800 . ?
C57 H57B 0.9800 . ?
C57 H57C 0.9800 . ?
C58 H58A 0.9800 . ?
C58 H58B 0.9800 . ?
C58 H58C 0.9800 . ?
C59 H59A 0.9800 . ?
C59 H59B 0.9800 . ?
C59 H59C 0.9800 . ?
N61 C65 1.328(4) . ?
N61 C61 1.337(4) . ?
C61 C62 1.374(4) . ?
C61 H61A 0.9500 . ?
C62 C63 1.389(4) . ?
C62 H62A 0.9500 . ?
C63 C64 1.394(4) . ?
C64 C65 1.378(4) . ?
C64 H64A 0.9500 . ?
C65 H65A 0.9500 . ?

loop_
_geom_torsion_atom_site_label_1
_geom_torsion_atom_site_label_2
_geom_torsion_atom_site_label_3
_geom_torsion_atom_site_label_4
_geom_torsion
_geom_torsion_site_symmetry_1
_geom_torsion_site_symmetry_2
_geom_torsion_site_symmetry_3
_geom_torsion_site_symmetry_4
_geom_torsion_publ_flag
Co1 N2 C2 S2A -156(3) . . . . ?
C15 N11 C11 C12 -1.3(4) . . . . ?
Co1 N11 C11 C12 169.6(2) . . . . ?
N11 C11 C12 C13 -0.6(5) . . . . ?
C11 C12 C13 C14 2.3(5) . . . . ?
C11 C12 C13 C21 -177.4(3) . . . . ?
C12 C13 C14 C15 -2.2(5) . . . . ?
C21 C13 C14 C15 177.5(3) . . . . ?
C11 N11 C15 C14 1.3(5) . . . . ?
Co1 N11 C15 C14 -169.8(3) . . . . ?
C13 C14 C15 N11 0.4(5) . . . . ?
C12 C13 C21 N21 -144.2(3) . . . . ?
C14 C13 C21 N21 36.0(4) . . . . ?
C12 C13 C21 C22 38.1(5) . . . . ?
C14 C13 C21 C22 -141.6(3) . . . . ?
C22 C21 N21 C25 -2.5(5) . . . . ?
C13 C21 N21 C25 179.9(3) . . . . ?
N21 C21 C22 C23 0.5(5) . . . . ?
C13 C21 C22 C23 178.0(3) . . . . ?
C21 C22 C23 C24 2.2(5) . . . . ?
C21 C22 C23 C33 -175.1(3) . . . . ?
C22 C23 C24 C25 -2.9(5) . . . . ?
C33 C23 C24 C25 174.5(3) . . . . ?
C23 C24 C25 N21 0.8(5) . . . . ?
C23 C24 C25 C26 -175.1(3) . . . . ?
C21 N21 C25 C24 1.8(5) . . . . ?
C21 N21 C25 C26 178.0(3) . . . . ?
C24 C25 C26 C29 -6.8(4) . . . . ?
N21 C25 C26 C29 177.0(4) . . . . ?
C24 C25 C26 C28A 177.0(11) . . . . ?
N21 C25 C26 C28A 0.8(11) . . . . ?
C24 C25 C26 C27A 56.6(11) . . . . ?
N21 C25 C26 C27A -119.5(11) . . . . ?
C24 C25 C26 C29A -62.8(11) . . . . ?
N21 C25 C26 C29A 121.0(11) . . . . ?
C24 C25 C26 C28 -127.7(4) . . . . ?
N21 C25 C26 C28 56.2(4) . . . . ?
C24 C25 C26 C27 113.7(4) . . . . ?
N21 C25 C26 C27 -62.4(4) . . . . ?
C35 N31 C31 C32 1.4(5) . . . . ?
Co1 N31 C31 C32 -170.3(3) 6_536 . . . ?
N31 C31 C32 C33 1.4(5) . . . . ?
C31 C32 C33 C34 -3.1(5) . . . . ?
C31 C32 C33 C23 -179.2(3) . . . . ?
C24 C23 C33 C34 -122.3(4) . . . . ?
C22 C23 C33 C34 55.0(5) . . . . ?
C24 C23 C33 C32 53.7(5) . . . . ?
C22 C23 C33 C32 -129.0(4) . . . . ?
C32 C33 C34 C35 2.2(5) . . . . ?
C23 C33 C34 C35 178.4(3) . . . . ?
C31 N31 C35 C34 -2.3(4) . . . . ?
Co1 N31 C35 C34 169.8(2) 6_536 . . . ?
C33 C34 C35 N31 0.5(5) . . . . ?
C45 N41 C41 C42 -3.1(5) . . . . ?
Co1 N41 C41 C42 175.4(2) . . . . ?
N41 C41 C42 C43 1.6(5) . . . . ?
C41 C42 C43 C44 1.6(4) . . . . ?
C41 C42 C43 C51 -176.4(3) . . . . ?
C42 C43 C44 C45 -3.2(4) . . . . ?
C51 C43 C44 C45 174.9(3) . . . . ?
C41 N41 C45 C44 1.4(4) . . . . ?
Co1 N41 C45 C44 -177.1(2) . . . . ?
C43 C44 C45 N41 1.7(5) . . . . ?
C55 N51 C51 C52 -2.0(4) . . . . ?
C55 N51 C51 C43 177.3(3) . . . . ?
C44 C43 C51 N51 31.6(4) . . . . ?
C42 C43 C51 N51 -150.5(3) . . . . ?
C44 C43 C51 C52 -149.1(3) . . . . ?
C42 C43 C51 C52 28.8(4) . . . . ?
N51 C51 C52 C53 0.3(4) . . . . ?
C43 C51 C52 C53 -179.0(3) . . . . ?
C51 C52 C53 C54 1.6(4) . . . . ?
C51 C52 C53 C63 -177.0(3) . . . . ?
C52 C53 C54 C55 -1.8(4) . . . . ?
C63 C53 C54 C55 176.7(3) . . . . ?
C51 N51 C55 C54 1.7(4) . . . . ?
C51 N51 C55 C56 -175.4(3) . . . . ?
C53 C54 C55 N51 0.1(4) . . . . ?
C53 C54 C55 C56 177.2(3) . . . . ?
N51 C55 C56 C59 112.0(3) . . . . ?
C54 C55 C56 C59 -65.2(4) . . . . ?
N51 C55 C56 C58 -126.7(3) . . . . ?
C54 C55 C56 C58 56.1(4) . . . . ?
N51 C55 C56 C57 -6.9(4) . . . . ?
C54 C55 C56 C57 176.0(3) . . . . ?
C65 N61 C61 C62 1.7(4) . . . . ?
Co1 N61 C61 C62 -164.2(2) 6_545 . . . ?
N61 C61 C62 C63 -0.2(5) . . . . ?
C61 C62 C63 C64 -1.9(4) . . . . ?
C61 C62 C63 C53 176.6(3) . . . . ?
C54 C53 C63 C62 -156.7(3) . . . . ?
C52 C53 C63 C62 21.8(4) . . . . ?
C54 C53 C63 C64 21.7(5) . . . . ?
C52 C53 C63 C64 -159.8(3) . . . . ?
C62 C63 C64 C65 2.5(4) . . . . ?
C53 C63 C64 C65 -175.9(3) . . . . ?
C61 N61 C65 C64 -1.1(5) . . . . ?
Co1 N61 C65 C64 163.2(2) 6_545 . . . ?
C63 C64 C65 N61 -1.1(5) . . . . ?

loop_
_platon_squeeze_void_nr
_platon_squeeze_void_average_x
_platon_squeeze_void_average_y
_platon_squeeze_void_average_z
_platon_squeeze_void_volume
_platon_squeeze_void_count_electrons
_platon_squeeze_void_content
1 0.000 0.000 0.001 881 342 ' '
2 0.500 0.500 0.177 881 342 ' '
